data_4125536
loop_
_publ_author_name
'Derrick, Jeffrey S.'
'Lee, Jiwan'
'Lee, Shin Jung C.'
'Kim, Yujeong'
'Nam, Eunju'
'Tak, Hyeonwoo'
'Kang, Juhye'
'Lee, Misun'
'Kim, Sun Hee'
'Park, Kiyoung'
'Cho, Jaeheung'
'Lim, Mi Hee'

_publ_section_title
;
 Mechanistic Insights into Tunable Metal-Mediated Hydrolysis of Amyloid-\b
 Peptides.
;
_journal_issue 6
_journal_name_full 'Journal of the American Chemical Society'
_journal_page_first 2234
_journal_page_last 2244
_journal_paper_doi 10.1021/jacs.6b09681
_journal_volume 139
_journal_year 2017
_chemical_absolute_configuration unk
_chemical_formula_sum 'C16 H35 N7 Ni O6'
_chemical_formula_weight 480.22
_chemical_name_common Ni(14-TMC)(NO3)2
_space_group_crystal_system tetragonal
_space_group_IT_number 78
_space_group_name_Hall 'P 4cw'
_space_group_name_H-M_alt 'P 43'
_symmetry_space_group_name_Hall 'P 4cw'
_symmetry_space_group_name_H-M 'P 43'
_atom_sites_solution_hydrogens geom
_cell_angle_alpha 90
_cell_angle_beta 90
_cell_angle_gamma 90
_cell_formula_units_Z 8
_cell_length_a 13.407(2)
_cell_length_b 13.407(2)
_cell_length_c 24.102(4)
_cell_measurement_reflns_used 9899
_cell_measurement_temperature 133.(2)
_cell_measurement_theta_max 26.0465
_cell_measurement_theta_min 2.9559
_cell_volume 4332.3(12)
_computing_cell_refinement 'SAINT V8.34A (Bruker AXS Inc., 2013)'
_computing_data_collection 'Bruker APEX2'
_computing_data_reduction 'SAINT V8.34A (Bruker AXS Inc., 2013)'
_computing_structure_refinement 'SHELXL-2014 (Sheldrick, 2014)'
_diffrn_ambient_temperature 133.(2)
_diffrn_detector_area_resol_mean 10.4167
_diffrn_measured_fraction_theta_full 0.980
_diffrn_measured_fraction_theta_max 0.980
_diffrn_measurement_device_type 'D8 VENTURE'
_diffrn_measurement_method '/f and /w scans'
_diffrn_radiation_monochromator TRIUMPH
_diffrn_radiation_type MoKa
_diffrn_radiation_wavelength 0.71073
_diffrn_reflns_av_R_equivalents 0.1305
_diffrn_reflns_av_unetI/netI 0.1006
_diffrn_reflns_limit_h_max 17
_diffrn_reflns_limit_h_min -17
_diffrn_reflns_limit_k_max 17
_diffrn_reflns_limit_k_min -17
_diffrn_reflns_limit_l_max 32
_diffrn_reflns_limit_l_min -32
_diffrn_reflns_number 60414
_diffrn_reflns_theta_full 28.71
_diffrn_reflns_theta_max 28.71
_diffrn_reflns_theta_min 2.96
_diffrn_source 'Sealed tube'
_diffrn_source_type 'Sealed tube'
_exptl_absorpt_coefficient_mu 0.943
_exptl_absorpt_correction_T_max 0.90
_exptl_absorpt_correction_T_min 0.77
_exptl_absorpt_correction_type multi-scan
_exptl_absorpt_process_details 'SADABS V2014/3 (Bruker AXS Inc.)'
_exptl_crystal_colour 'clear light blue'
_exptl_crystal_density_diffrn 1.472
_exptl_crystal_density_method 'not measured'
_exptl_crystal_description NEEDLE
_exptl_crystal_F_000 2048
_exptl_crystal_size_max 0.150
_exptl_crystal_size_mid 0.140
_exptl_crystal_size_min 0.120
_refine_diff_density_max 0.920
_refine_diff_density_min -0.475
_refine_ls_abs_structure_details
;
Flack x determined using 2966 quotients [(I+)-(I-)]/[(I+)+(I-)]
(Parsons, Flack and Wagner, Acta Cryst. B69 (2013) 249-259).
;
_refine_ls_abs_structure_Flack 0.021(10)
_refine_ls_extinction_method none
_refine_ls_goodness_of_fit_ref 0.973
_refine_ls_hydrogen_treatment constr
_refine_ls_matrix_type full
_refine_ls_number_parameters 551
_refine_ls_number_reflns 10902
_refine_ls_number_restraints 1
_refine_ls_restrained_S_all 0.973
_refine_ls_R_factor_all 0.1107
_refine_ls_R_factor_gt 0.0587
_refine_ls_shift/su_max 0.000
_refine_ls_shift/su_mean 0.000
_refine_ls_structure_factor_coef Fsqd
_refine_ls_weighting_details 'w=1/[\s^2^(Fo^2^)+(0.1000P)^2^+0.1329P] where P=(Fo^2^+2Fc^2^)/3'
_refine_ls_weighting_scheme calc
_refine_ls_wR_factor_gt 0.1376
_refine_ls_wR_factor_ref 0.1649
_reflns_number_gt 7626
_reflns_number_total 10902
_reflns_threshold_expression 'I > 2\s(I)'
_cod_data_source_file ja6b09681_si_003.cif
_cod_data_source_block I
_cod_depositor_comments 'Adding full bibliography for 4125536--4125537.cif.'
_cod_original_cell_volume 4332.3(16)
_cod_database_code 4125536

loop_
_space_group_symop_operation_xyz
'x, y, z'
'-y, x, z+3/4'
'y, -x, z+1/4'
'-x, -y, z+1/2'

loop_
_atom_site_type_symbol
_atom_site_label
_atom_site_fract_x
_atom_site_fract_y
_atom_site_fract_z
_atom_site_U_iso_or_equiv
_atom_site_adp_type
_atom_site_calc_flag
_atom_site_refinement_flags_adp
_atom_site_refinement_flags_posn
_atom_site_occupancy
Ni Ni1 0.22532(7) 0.28831(6) 0.12790(4) 0.0199(2) Uani d . . 1
Ni Ni2 0.78497(7) 0.75117(6) 0.11968(3) 0.0193(2) Uani d . . 1
C C1 0.1026(6) 0.2726(6) 0.0253(3) 0.0342(18) Uani d . . 1
H H1A 0.0856 0.2955 -0.0126 0.041 Uiso calc U R 1
H H1B 0.0463 0.2902 0.05 0.041 Uiso calc U R 1
C C2 0.1151(6) 0.1583(6) 0.0247(3) 0.0347(19) Uani d . . 1
H H2A 0.0557 0.129 0.0065 0.042 Uiso calc U R 1
H H2B 0.1736 0.142 0.0013 0.042 Uiso calc U R 1
C C3 0.1287(6) 0.1072(6) 0.0812(3) 0.0330(18) Uani d . . 1
H H3A 0.072 0.1257 0.1054 0.04 Uiso calc U R 1
H H3B 0.1262 0.0341 0.0757 0.04 Uiso calc U R 1
C C13 0.3268(7) 0.2411(8) 0.2371(4) 0.045(2) Uani d . . 1
H H7A 0.351 0.3094 0.2424 0.068 Uiso calc U R 1
H H7B 0.3719 0.2054 0.212 0.068 Uiso calc U R 1
H H7C 0.3244 0.2068 0.2729 0.068 Uiso calc U R 1
C C15 0.4580(5) 0.3146(5) 0.1218(3) 0.0277(15) Uani d . . 1
O O2 0.8948(5) 0.1756(4) 0.1222(4) 0.0618(19) Uani d . . 1
O O7 0.1117(6) 0.7102(5) 0.1668(3) 0.062(2) Uani d . . 1
O O9 0.1591(8) 0.8388(6) 0.1212(4) 0.108(4) Uani d . . 1
O O8 0.0324(8) 0.7546(6) 0.0960(3) 0.080(3) Uani d . . 1
O O10 0.4672(6) 0.9476(6) 0.1665(3) 0.067(2) Uani d . . 1
O O12 0.5325(5) 1.0789(5) 0.1319(3) 0.0489(16) Uani d . . 1
O O11 0.5057(5) 0.9502(5) 0.0798(3) 0.0458(15) Uani d . . 1
N N4 0.1923(5) 0.4392(4) 0.1453(3) 0.0262(14) Uani d . . 1
N N2 0.2229(5) 0.1324(5) 0.1102(3) 0.0331(16) Uani d . . 1
C C8 0.1330(6) 0.4593(6) 0.1966(4) 0.0345(19) Uani d . . 1
H H9A 0.0643 0.434 0.191 0.041 Uiso calc U R 1
H H9B 0.1287 0.5323 0.2021 0.041 Uiso calc U R 1
O O1 1.0108(7) 0.2704(6) 0.1522(3) 0.067(2) Uani d . . 1
N N6 0.8161(4) 0.5999(4) 0.1133(3) 0.0236(13) Uani d . . 1
N N7 0.7741(5) 0.7757(5) 0.0303(3) 0.0309(15) Uani d . . 1
N N8 0.8243(4) 0.9024(4) 0.1223(3) 0.0266(13) Uani d . . 1
N N9 0.8002(6) 0.7310(5) 0.2079(3) 0.0335(16) Uani d . . 1
N N10 0.6351(5) 0.7475(4) 0.1254(3) 0.0292(13) Uani d . . 1
N N13 0.1049(6) 0.7676(4) 0.1270(3) 0.0369(16) Uani d . . 1
N N14 0.5007(6) 0.9915(5) 0.1261(4) 0.0385(15) Uani d . . 1
N N12 0.5162(5) 0.5095(5) 0.2489(3) 0.0291(12) Uani d . . 1
C C9 0.1280(7) 0.4687(6) 0.0973(4) 0.041(2) Uani d . . 1
H H11A 0.0611 0.4384 0.1016 0.049 Uiso calc U R 1
H H11B 0.1199 0.5421 0.097 0.049 Uiso calc U R 1
N N1 0.1943(5) 0.3266(5) 0.0445(3) 0.0336(16) Uani d . . 1
C C4 0.2307(8) 0.0820(7) 0.1639(4) 0.052(3) Uani d . . 1
H H5A 0.3019 0.0706 0.1726 0.062 Uiso calc U R 1
H H5B 0.1977 0.0161 0.1614 0.062 Uiso calc U R 1
C C14 0.2830(6) 0.5026(6) 0.1471(4) 0.0358(19) Uani d . . 1
H H10A 0.2635 0.5726 0.1514 0.054 Uiso calc U R 1
H H10B 0.3206 0.4945 0.1126 0.054 Uiso calc U R 1
H H10C 0.3247 0.4825 0.1786 0.054 Uiso calc U R 1
C C6 0.1610(7) 0.3007(6) 0.2515(4) 0.0362(19) Uani d . . 1
H H8A 0.1737 0.2775 0.2899 0.043 Uiso calc U R 1
H H8B 0.0905 0.2855 0.2426 0.043 Uiso calc U R 1
N N3 0.2266(5) 0.2438(5) 0.2128(3) 0.0268(14) Uani d . . 1
N N5 0.3750(4) 0.3035(5) 0.1213(3) 0.0283(13) Uani d . . 1
C C16 0.5648(6) 0.3307(7) 0.1226(4) 0.041(2) Uani d . . 1
H H28A 0.5847 0.3671 0.0891 0.062 Uiso calc U R 1
H H28B 0.5992 0.2662 0.1237 0.062 Uiso calc U R 1
H H28C 0.5829 0.3697 0.1555 0.062 Uiso calc U R 1
N N11 0.9256(6) 0.2604(5) 0.1293(3) 0.0419(19) Uani d . . 1
O O3 0.8796(8) 0.3334(5) 0.1173(4) 0.090(3) Uani d . . 1
C C17 0.8824(6) 0.5746(6) 0.0652(4) 0.0340(19) Uani d . . 1
H H23A 0.9488 0.6043 0.0722 0.041 Uiso calc U R 1
H H23B 0.891 0.5013 0.0644 0.041 Uiso calc U R 1
C C18 0.8481(7) 0.6076(7) 0.0090(3) 0.040(2) Uani d . . 1
H H22A 0.7786 0.5848 0.0034 0.048 Uiso calc U R 1
H H22B 0.8901 0.575 -0.0195 0.048 Uiso calc U R 1
C C19 0.8524(7) 0.7209(7) 0.0005(4) 0.039(2) Uani d . . 1
H H21A 0.9183 0.7455 0.013 0.047 Uiso calc U R 1
H H21B 0.8464 0.7354 -0.0397 0.047 Uiso calc U R 1
C C28 0.6755(7) 0.7534(7) 0.0041(4) 0.043(2) Uani d . . 1
H H20A 0.6793 0.7666 -0.0358 0.065 Uiso calc U R 1
H H20B 0.624 0.7957 0.0208 0.065 Uiso calc U R 1
H H20C 0.6587 0.6831 0.0102 0.065 Uiso calc U R 1
C C20 0.7928(8) 0.8855(6) 0.0219(4) 0.044(2) Uani d . . 1
H H19A 0.8217 0.8967 -0.0154 0.052 Uiso calc U R 1
H H19B 0.7288 0.9222 0.024 0.052 Uiso calc U R 1
C C21 0.8628(7) 0.9242(6) 0.0652(3) 0.0357(19) Uani d . . 1
H H18A 0.871 0.9971 0.0606 0.043 Uiso calc U R 1
H H18B 0.929 0.8926 0.0604 0.043 Uiso calc U R 1
C C22 0.9050(6) 0.9298(6) 0.1615(4) 0.0362(19) Uani d . . 1
H H16A 0.9125 1.0033 0.1614 0.043 Uiso calc U R 1
H H16B 0.9684 0.9009 0.1479 0.043 Uiso calc U R 1
C C23 0.8879(7) 0.8952(6) 0.2211(4) 0.0371(19) Uani d . . 1
H H15A 0.9396 0.9255 0.2451 0.045 Uiso calc U R 1
H H15B 0.8224 0.9206 0.2338 0.045 Uiso calc U R 1
C C24 0.8901(7) 0.7828(7) 0.2293(3) 0.037(2) Uani d . . 1
H H14A 0.9497 0.7555 0.2104 0.044 Uiso calc U R 1
H H14B 0.8968 0.7684 0.2695 0.044 Uiso calc U R 1
C C30 0.7110(7) 0.7584(7) 0.2421(4) 0.039(2) Uani d . . 1
H H26A 0.7273 0.7518 0.2816 0.059 Uiso calc U R 1
H H26B 0.6554 0.7139 0.233 0.059 Uiso calc U R 1
H H26C 0.6918 0.8275 0.2342 0.059 Uiso calc U R 1
C C25 0.8167(8) 0.6201(6) 0.2151(3) 0.039(2) Uani d . . 1
H H25A 0.7515 0.5862 0.2191 0.047 Uiso calc U R 1
H H25B 0.8557 0.608 0.2493 0.047 Uiso calc U R 1
C C26 0.8727(6) 0.5764(6) 0.1651(3) 0.0350(19) Uani d . . 1
H H24A 0.9404 0.6055 0.163 0.042 Uiso calc U R 1
H H24B 0.8792 0.5033 0.1694 0.042 Uiso calc U R 1
C C29 0.7360(6) 0.9663(6) 0.1336(4) 0.0357(19) Uani d . . 1
H H17A 0.7095 0.9508 0.1705 0.054 Uiso calc U R 1
H H17B 0.6846 0.9536 0.1056 0.054 Uiso calc U R 1
H H17C 0.7558 1.0366 0.1322 0.054 Uiso calc U R 1
C C31 0.5521(6) 0.7345(5) 0.1234(4) 0.0320(16) Uani d . . 1
C C32 0.4467(6) 0.7156(7) 0.1183(5) 0.054(3) Uani d . . 1
H H30A 0.411 0.779 0.1149 0.082 Uiso calc U R 1
H H30B 0.4231 0.68 0.1513 0.082 Uiso calc U R 1
H H30C 0.4343 0.6748 0.0853 0.082 Uiso calc U R 1
O O5 0.4846(8) 0.4250(6) 0.2467(4) 0.091(3) Uani d . . 1
C C12 0.3077(7) 0.0919(8) 0.0756(4) 0.055(3) Uani d . . 1
H H4A 0.3703 0.1238 0.0869 0.083 Uiso calc U R 1
H H4B 0.295 0.106 0.0363 0.083 Uiso calc U R 1
H H4C 0.3128 0.0197 0.081 0.083 Uiso calc U R 1
C C5 0.1849(9) 0.1397(7) 0.2091(4) 0.049(2) Uani d . . 1
H H6A 0.1963 0.1047 0.2447 0.059 Uiso calc U R 1
H H6B 0.112 0.1434 0.2029 0.059 Uiso calc U R 1
C C10 0.1724(8) 0.4358(7) 0.0437(4) 0.044(2) Uani d . . 1
H H12A 0.2349 0.4732 0.0368 0.053 Uiso calc U R 1
H H12B 0.1255 0.4507 0.013 0.053 Uiso calc U R 1
C C11 0.2747(8) 0.3113(10) 0.0026(4) 0.060(3) Uani d . . 1
H H13A 0.2517 0.3348 -0.0337 0.089 Uiso calc U R 1
H H13B 0.2911 0.2402 0.0003 0.089 Uiso calc U R 1
H H13C 0.3342 0.3489 0.0136 0.089 Uiso calc U R 1
O O4 0.5120(11) 0.5617(13) 0.2875(7) 0.178(8) Uani d . . 1
C C7 0.1757(7) 0.4120(6) 0.2493(3) 0.039(2) Uani d . . 1
H H31A 0.2479 0.4268 0.2515 0.047 Uiso calc U R 1
H H31B 0.1432 0.4426 0.2821 0.047 Uiso calc U R 1
C C27 0.7259(6) 0.5366(5) 0.1105(4) 0.0343(19) Uani d . . 1
H H32A 0.7456 0.4667 0.1064 0.051 Uiso calc U R 1
H H32B 0.6852 0.5567 0.0787 0.051 Uiso calc U R 1
H H32C 0.6871 0.5446 0.1447 0.051 Uiso calc U R 1
O O6 0.5489(15) 0.5527(14) 0.2134(7) 0.227(11) Uani d . . 1

loop_
_atom_site_aniso_label
_atom_site_aniso_U_11
_atom_site_aniso_U_22
_atom_site_aniso_U_33
_atom_site_aniso_U_12
_atom_site_aniso_U_13
_atom_site_aniso_U_23
Ni1 0.0172(4) 0.0217(4) 0.0208(4) 0.0012(4) -0.0019(3) 0.0002(4)
Ni2 0.0194(5) 0.0164(4) 0.0222(4) 0.0006(3) -0.0007(4) -0.0004(4)
C1 0.037(5) 0.039(5) 0.027(4) -0.001(4) -0.008(3) 0.002(3)
C2 0.027(4) 0.043(5) 0.034(4) -0.001(4) -0.008(3) -0.006(4)
C3 0.030(4) 0.031(4) 0.038(5) 0.002(3) -0.002(3) -0.008(3)
C13 0.040(6) 0.069(7) 0.028(5) 0.001(5) -0.008(4) 0.006(4)
C15 0.024(4) 0.036(4) 0.023(3) -0.002(3) 0.002(3) -0.006(4)
O2 0.067(5) 0.027(3) 0.091(5) -0.016(3) -0.002(4) 0.000(4)
O7 0.084(5) 0.040(4) 0.063(5) -0.005(4) -0.029(4) 0.008(3)
O9 0.161(10) 0.083(6) 0.079(6) -0.084(6) 0.037(7) -0.019(6)
O8 0.118(8) 0.061(5) 0.060(5) -0.001(5) -0.043(5) -0.005(4)
O10 0.081(5) 0.069(5) 0.052(5) 0.009(4) 0.022(4) 0.021(4)
O12 0.049(4) 0.043(3) 0.054(4) 0.005(3) -0.011(3) -0.007(3)
O11 0.049(4) 0.050(4) 0.039(4) 0.010(3) -0.002(3) -0.008(3)
N4 0.025(3) 0.022(3) 0.031(3) -0.001(2) -0.007(3) 0.002(2)
N2 0.035(4) 0.025(3) 0.040(4) 0.009(3) -0.013(3) -0.008(3)
C8 0.027(4) 0.028(4) 0.049(5) 0.005(3) 0.006(4) -0.008(4)
O1 0.094(6) 0.058(5) 0.048(4) -0.023(4) -0.020(4) -0.002(3)
N6 0.022(3) 0.016(3) 0.033(4) 0.003(2) -0.001(3) -0.002(2)
N7 0.030(4) 0.035(4) 0.028(4) 0.001(3) -0.001(3) 0.005(3)
N8 0.024(3) 0.016(2) 0.039(3) 0.004(2) -0.001(3) 0.005(3)
N9 0.042(4) 0.034(4) 0.025(4) -0.001(3) -0.001(3) 0.000(3)
N10 0.031(4) 0.024(3) 0.032(3) 0.000(3) 0.002(3) 0.000(3)
N13 0.053(4) 0.026(3) 0.031(4) -0.002(3) 0.006(3) -0.005(3)
N14 0.031(3) 0.046(4) 0.039(4) 0.014(3) 0.001(3) 0.009(4)
N12 0.031(4) 0.026(4) 0.031(3) -0.008(3) 0.003(3) -0.006(3)
C9 0.042(5) 0.032(4) 0.049(5) 0.004(4) -0.015(4) 0.010(4)
N1 0.041(4) 0.038(4) 0.021(3) -0.006(3) -0.006(3) 0.003(3)
C4 0.077(7) 0.026(5) 0.052(6) 0.001(5) -0.022(5) 0.003(4)
C14 0.030(4) 0.020(4) 0.057(5) -0.001(3) 0.000(4) 0.004(3)
C6 0.040(5) 0.038(5) 0.031(4) -0.010(4) 0.007(4) 0.003(3)
N3 0.035(4) 0.025(3) 0.021(3) -0.002(3) 0.002(3) 0.004(2)
N5 0.013(3) 0.038(3) 0.035(3) -0.004(2) 0.000(3) -0.005(3)
C16 0.019(4) 0.065(5) 0.040(5) -0.009(4) -0.002(3) -0.014(5)
N11 0.082(6) 0.025(3) 0.019(3) 0.010(3) 0.011(4) 0.004(3)
O3 0.142(8) 0.050(4) 0.079(6) 0.049(5) -0.026(6) -0.005(5)
C17 0.027(4) 0.026(4) 0.048(5) -0.002(3) 0.015(4) -0.012(4)
C18 0.048(5) 0.044(5) 0.028(4) -0.003(4) 0.010(4) -0.009(4)
C19 0.042(5) 0.049(5) 0.026(4) 0.000(4) 0.015(4) -0.002(4)
C28 0.039(6) 0.053(6) 0.038(5) 0.005(4) -0.012(4) 0.003(4)
C20 0.062(6) 0.031(5) 0.038(5) 0.003(4) -0.003(4) 0.011(4)
C21 0.046(5) 0.032(4) 0.029(4) -0.004(4) 0.000(4) 0.009(3)
C22 0.033(4) 0.027(4) 0.048(5) -0.004(3) -0.009(4) -0.002(4)
C23 0.040(5) 0.031(4) 0.041(5) 0.002(4) -0.007(4) -0.009(4)
C24 0.040(5) 0.042(5) 0.028(4) 0.011(4) -0.016(4) -0.002(3)
C30 0.051(5) 0.042(5) 0.025(4) 0.005(4) 0.013(4) 0.000(4)
C25 0.062(6) 0.030(4) 0.025(4) 0.001(4) -0.006(4) 0.005(3)
C26 0.041(5) 0.027(4) 0.037(5) 0.005(4) -0.012(4) 0.005(3)
C29 0.030(4) 0.029(4) 0.048(5) 0.005(3) -0.002(4) -0.005(4)
C31 0.026(4) 0.022(3) 0.047(5) 0.001(3) 0.008(4) -0.005(4)
C32 0.024(4) 0.051(5) 0.087(8) -0.005(4) 0.006(5) -0.010(6)
O5 0.128(8) 0.064(6) 0.080(6) -0.037(6) -0.018(6) 0.004(5)
C12 0.031(5) 0.063(7) 0.071(7) 0.016(5) -0.015(5) -0.030(5)
C5 0.078(7) 0.028(5) 0.041(5) -0.006(5) 0.006(5) 0.006(4)
C10 0.060(6) 0.039(5) 0.034(5) -0.003(4) -0.013(4) 0.014(4)
C11 0.052(6) 0.102(9) 0.024(5) -0.021(6) 0.005(4) 0.007(5)
O4 0.157(13) 0.172(14) 0.206(16) 0.026(10) 0.000(11) -0.142(13)
C7 0.050(6) 0.038(5) 0.029(4) -0.009(4) 0.005(4) -0.010(3)
C27 0.034(4) 0.019(3) 0.050(6) -0.009(3) 0.001(4) -0.003(3)
O6 0.29(2) 0.230(18) 0.164(14) -0.177(17) 0.136(15) -0.020(13)

loop_
_atom_type_symbol
_atom_type_description
_atom_type_scat_dispersion_real
_atom_type_scat_dispersion_imag
_atom_type_scat_source
C C 0.0033 0.0016 'International Tables Vol C Tables 4.2.6.8 and 6.1.1.4'
H H 0.0000 0.0000 'International Tables Vol C Tables 4.2.6.8 and 6.1.1.4'
N N 0.0061 0.0033 'International Tables Vol C Tables 4.2.6.8 and 6.1.1.4'
O O 0.0106 0.0060 'International Tables Vol C Tables 4.2.6.8 and 6.1.1.4'
Ni Ni 0.3393 1.1124 'International Tables Vol C Tables 4.2.6.8 and 6.1.1.4'

loop_
_geom_angle_atom_site_label_1
_geom_angle_atom_site_label_2
_geom_angle_atom_site_label_3
_geom_angle
N5 Ni1 N4 97.3(2)
N5 Ni1 N1 95.5(3)
N4 Ni1 N1 85.1(3)
N5 Ni1 N3 95.5(3)
N4 Ni1 N3 94.6(2)
N1 Ni1 N3 169.0(3)
N5 Ni1 N2 95.6(3)
N4 Ni1 N2 167.1(2)
N1 Ni1 N2 92.6(3)
N3 Ni1 N2 85.3(3)
N10 Ni2 N6 100.4(2)
N10 Ni2 N8 105.8(2)
N6 Ni2 N8 153.7(2)
N10 Ni2 N9 91.4(3)
N6 Ni2 N9 86.1(3)
N8 Ni2 N9 93.9(3)
N10 Ni2 N7 90.3(3)
N6 Ni2 N7 95.0(3)
N8 Ni2 N7 84.3(3)
N9 Ni2 N7 177.8(3)
N1 C1 C2 113.2(7)
N1 C1 H1A 108.9
C2 C1 H1A 108.9
N1 C1 H1B 108.9
C2 C1 H1B 108.9
H1A C1 H1B 107.8
C3 C2 C1 116.6(7)
C3 C2 H2A 108.1
C1 C2 H2A 108.1
C3 C2 H2B 108.1
C1 C2 H2B 108.1
H2A C2 H2B 107.3
N2 C3 C2 114.7(7)
N2 C3 H3A 108.6
C2 C3 H3A 108.6
N2 C3 H3B 108.6
C2 C3 H3B 108.6
H3A C3 H3B 107.6
N3 C13 H7A 109.5
N3 C13 H7B 109.5
H7A C13 H7B 109.5
N3 C13 H7C 109.5
H7A C13 H7C 109.5
H7B C13 H7C 109.5
N5 C15 C16 179.1(9)
C14 N4 C9 110.1(6)
C14 N4 C8 107.9(6)
C9 N4 C8 106.6(6)
C14 N4 Ni1 112.5(5)
C9 N4 Ni1 102.8(5)
C8 N4 Ni1 116.6(5)
C4 N2 C3 111.8(7)
C4 N2 C12 105.6(7)
C3 N2 C12 107.3(6)
C4 N2 Ni1 106.0(5)
C3 N2 Ni1 109.3(5)
C12 N2 Ni1 116.8(6)
N4 C8 C7 114.4(7)
N4 C8 H9A 108.6
C7 C8 H9A 108.6
N4 C8 H9B 108.6
C7 C8 H9B 108.6
H9A C8 H9B 107.6
C27 N6 C26 109.4(6)
C27 N6 C17 108.7(6)
C26 N6 C17 107.3(6)
C27 N6 Ni2 113.6(5)
C26 N6 Ni2 104.2(4)
C17 N6 Ni2 113.4(5)
C19 N7 C28 108.9(7)
C19 N7 C20 107.7(7)
C28 N7 C20 106.6(7)
C19 N7 Ni2 111.1(5)
C28 N7 Ni2 116.4(6)
C20 N7 Ni2 105.6(5)
C22 N8 C29 108.7(6)
C22 N8 C21 106.5(6)
C29 N8 C21 109.4(6)
C22 N8 Ni2 116.3(5)
C29 N8 Ni2 111.3(4)
C21 N8 Ni2 104.3(5)
C24 N9 C30 110.0(7)
C24 N9 C25 107.6(7)
C30 N9 C25 107.2(7)
C24 N9 Ni2 111.2(5)
C30 N9 Ni2 115.9(5)
C25 N9 Ni2 104.5(5)
C31 N10 Ni2 170.2(7)
O9 N13 O7 122.7(10)
O9 N13 O8 120.8(10)
O7 N13 O8 116.0(8)
O10 N14 O11 121.2(8)
O10 N14 O12 119.1(9)
O11 N14 O12 119.7(8)
O6 N12 O4 108.4(14)
O6 N12 O5 126.1(12)
O4 N12 O5 125.4(13)
C10 C9 N4 111.2(7)
C10 C9 H11A 109.4
N4 C9 H11A 109.4
C10 C9 H11B 109.4
N4 C9 H11B 109.4
H11A C9 H11B 108.0
C11 N1 C10 105.5(8)
C11 N1 C1 108.5(7)
C10 N1 C1 107.9(7)
C11 N1 Ni1 117.9(6)
C10 N1 Ni1 106.9(5)
C1 N1 Ni1 109.7(5)
N2 C4 C5 112.4(7)
N2 C4 H5A 109.1
C5 C4 H5A 109.1
N2 C4 H5B 109.1
C5 C4 H5B 109.1
H5A C4 H5B 107.8
N4 C14 H10A 109.5
N4 C14 H10B 109.5
H10A C14 H10B 109.5
N4 C14 H10C 109.5
H10A C14 H10C 109.5
H10B C14 H10C 109.5
N3 C6 C7 114.1(7)
N3 C6 H8A 108.7
C7 C6 H8A 108.7
N3 C6 H8B 108.7
C7 C6 H8B 108.7
H8A C6 H8B 107.6
C13 N3 C6 107.7(7)
C13 N3 C5 110.0(7)
C6 N3 C5 107.0(6)
C13 N3 Ni1 113.4(5)
C6 N3 Ni1 116.9(5)
C5 N3 Ni1 101.4(5)
C15 N5 Ni1 174.4(7)
C15 C16 H28A 109.5
C15 C16 H28B 109.5
H28A C16 H28B 109.5
C15 C16 H28C 109.5
H28A C16 H28C 109.5
H28B C16 H28C 109.5
O3 N11 O2 123.8(10)
O3 N11 O1 118.7(8)
O2 N11 O1 117.4(7)
C18 C17 N6 116.8(7)
C18 C17 H23A 108.1
N6 C17 H23A 108.1
C18 C17 H23B 108.1
N6 C17 H23B 108.1
H23A C17 H23B 107.3
C17 C18 C19 113.8(7)
C17 C18 H22A 108.8
C19 C18 H22A 108.8
C17 C18 H22B 108.8
C19 C18 H22B 108.8
H22A C18 H22B 107.7
N7 C19 C18 113.7(7)
N7 C19 H21A 108.8
C18 C19 H21A 108.8
N7 C19 H21B 108.8
C18 C19 H21B 108.8
H21A C19 H21B 107.7
N7 C28 H20A 109.5
N7 C28 H20B 109.5
H20A C28 H20B 109.5
N7 C28 H20C 109.5
H20A C28 H20C 109.5
H20B C28 H20C 109.5
C21 C20 N7 110.4(7)
C21 C20 H19A 109.6
N7 C20 H19A 109.6
C21 C20 H19B 109.6
N7 C20 H19B 109.6
H19A C20 H19B 108.1
C20 C21 N8 110.9(7)
C20 C21 H18A 109.5
N8 C21 H18A 109.5
C20 C21 H18B 109.5
N8 C21 H18B 109.5
H18A C21 H18B 108.1
N8 C22 C23 114.5(7)
N8 C22 H16A 108.6
C23 C22 H16A 108.6
N8 C22 H16B 108.6
C23 C22 H16B 108.6
H16A C22 H16B 107.6
C24 C23 C22 114.9(7)
C24 C23 H15A 108.5
C22 C23 H15A 108.5
C24 C23 H15B 108.5
C22 C23 H15B 108.5
H15A C23 H15B 107.5
N9 C24 C23 113.8(7)
N9 C24 H14A 108.8
C23 C24 H14A 108.8
N9 C24 H14B 108.8
C23 C24 H14B 108.8
H14A C24 H14B 107.7
N9 C30 H26A 109.5
N9 C30 H26B 109.5
H26A C30 H26B 109.5
N9 C30 H26C 109.5
H26A C30 H26C 109.5
H26B C30 H26C 109.5
N9 C25 C26 110.9(7)
N9 C25 H25A 109.5
C26 C25 H25A 109.5
N9 C25 H25B 109.5
C26 C25 H25B 109.5
H25A C25 H25B 108.0
N6 C26 C25 109.1(6)
N6 C26 H24A 109.9
C25 C26 H24A 109.9
N6 C26 H24B 109.9
C25 C26 H24B 109.9
H24A C26 H24B 108.3
N8 C29 H17A 109.5
N8 C29 H17B 109.5
H17A C29 H17B 109.5
N8 C29 H17C 109.5
H17A C29 H17C 109.5
H17B C29 H17C 109.5
N10 C31 C32 177.3(11)
C31 C32 H30A 109.5
C31 C32 H30B 109.5
H30A C32 H30B 109.5
C31 C32 H30C 109.5
H30A C32 H30C 109.5
H30B C32 H30C 109.5
N2 C12 H4A 109.5
N2 C12 H4B 109.5
H4A C12 H4B 109.5
N2 C12 H4C 109.5
H4A C12 H4C 109.5
H4B C12 H4C 109.5
C4 C5 N3 112.1(8)
C4 C5 H6A 109.2
N3 C5 H6A 109.2
C4 C5 H6B 109.2
N3 C5 H6B 109.2
H6A C5 H6B 107.9
C9 C10 N1 110.9(7)
C9 C10 H12A 109.5
N1 C10 H12A 109.5
C9 C10 H12B 109.5
N1 C10 H12B 109.5
H12A C10 H12B 108.1
N1 C11 H13A 109.5
N1 C11 H13B 109.5
H13A C11 H13B 109.5
N1 C11 H13C 109.5
H13A C11 H13C 109.5
H13B C11 H13C 109.5
C6 C7 C8 113.0(7)
C6 C7 H31A 109.0
C8 C7 H31A 109.0
C6 C7 H31B 109.0
C8 C7 H31B 109.0
H31A C7 H31B 107.8
N6 C27 H32A 109.5
N6 C27 H32B 109.5
H32A C27 H32B 109.5
N6 C27 H32C 109.5
H32A C27 H32C 109.5
H32B C27 H32C 109.5

loop_
_geom_bond_atom_site_label_1
_geom_bond_atom_site_label_2
_geom_bond_distance
Ni1 N5 2.024(6)
Ni1 N4 2.113(6)
Ni1 N1 2.116(6)
Ni1 N3 2.132(6)
Ni1 N2 2.133(6)
Ni2 N10 2.014(7)
Ni2 N6 2.076(5)
Ni2 N8 2.096(5)
Ni2 N9 2.154(7)
Ni2 N7 2.184(7)
C1 N1 1.500(10)
C1 C2 1.542(12)
C1 H1A 0.99
C1 H1B 0.99
C2 C3 1.536(11)
C2 H2A 0.99
C2 H2B 0.99
C3 N2 1.483(10)
C3 H3A 0.99
C3 H3B 0.99
C13 N3 1.464(12)
C13 H7A 0.98
C13 H7B 0.98
C13 H7C 0.98
C15 N5 1.122(9)
C15 C16 1.448(10)
O2 N11 1.221(9)
O7 N13 1.233(10)
O9 N13 1.208(9)
O8 N13 1.239(11)
O10 N14 1.224(10)
O12 N14 1.255(9)
O11 N14 1.248(11)
N4 C14 1.484(9)
N4 C9 1.495(10)
N4 C8 1.495(10)
N2 C4 1.463(11)
N2 C12 1.512(11)
C8 C7 1.531(12)
C8 H9A 0.99
C8 H9B 0.99
O1 N11 1.277(11)
N6 C27 1.478(9)
N6 C26 1.495(10)
N6 C17 1.500(9)
N7 C19 1.469(11)
N7 C28 1.495(12)
N7 C20 1.507(11)
N8 C22 1.483(10)
N8 C29 1.486(9)
N8 C21 1.498(10)
N9 C24 1.484(11)
N9 C30 1.498(11)
N9 C25 1.513(11)
N10 C31 1.127(10)
N12 O6 1.121(14)
N12 O4 1.167(13)
N12 O5 1.210(10)
C9 C10 1.490(13)
C9 H11A 0.99
C9 H11B 0.99
N1 C11 1.492(12)
N1 C10 1.493(11)
C4 C5 1.470(14)
C4 H5A 0.99
C4 H5B 0.99
C14 H10A 0.98
C14 H10B 0.98
C14 H10C 0.98
C6 N3 1.493(11)
C6 C7 1.506(11)
C6 H8A 0.99
C6 H8B 0.99
N3 C5 1.506(11)
C16 H28A 0.98
C16 H28B 0.98
C16 H28C 0.98
N11 O3 1.192(10)
C17 C18 1.497(12)
C17 H23A 0.99
C17 H23B 0.99
C18 C19 1.534(12)
C18 H22A 0.99
C18 H22B 0.99
C19 H21A 0.99
C19 H21B 0.99
C28 H20A 0.98
C28 H20B 0.98
C28 H20C 0.98
C20 C21 1.497(12)
C20 H19A 0.99
C20 H19B 0.99
C21 H18A 0.99
C21 H18B 0.99
C22 C23 1.529(12)
C22 H16A 0.99
C22 H16B 0.99
C23 C24 1.519(12)
C23 H15A 0.99
C23 H15B 0.99
C24 H14A 0.99
C24 H14B 0.99
C30 H26A 0.98
C30 H26B 0.98
C30 H26C 0.98
C25 C26 1.535(12)
C25 H25A 0.99
C25 H25B 0.99
C26 H24A 0.99
C26 H24B 0.99
C29 H17A 0.98
C29 H17B 0.98
C29 H17C 0.98
C31 C32 1.441(11)
C32 H30A 0.98
C32 H30B 0.98
C32 H30C 0.98
C12 H4A 0.98
C12 H4B 0.98
C12 H4C 0.98
C5 H6A 0.99
C5 H6B 0.99
C10 H12A 0.99
C10 H12B 0.99
C11 H13A 0.98
C11 H13B 0.98
C11 H13C 0.98
C7 H31A 0.99
C7 H31B 0.99
C27 H32A 0.98
C27 H32B 0.98
C27 H32C 0.98

loop_
_geom_torsion_atom_site_label_1
_geom_torsion_atom_site_label_2
_geom_torsion_atom_site_label_3
_geom_torsion_atom_site_label_4
_geom_torsion
N1 C1 C2 C3 66.1(9)
C1 C2 C3 N2 -66.3(9)
C2 C3 N2 C4 179.5(7)
C2 C3 N2 C12 -65.1(9)
C2 C3 N2 Ni1 62.4(7)
C14 N4 C8 C7 -75.2(8)
C9 N4 C8 C7 166.5(7)
Ni1 N4 C8 C7 52.5(8)
C14 N4 C9 C10 73.0(9)
C8 N4 C9 C10 -170.2(7)
Ni1 N4 C9 C10 -47.1(8)
C2 C1 N1 C11 66.6(9)
C2 C1 N1 C10 -179.5(7)
C2 C1 N1 Ni1 -63.4(8)
C3 N2 C4 C5 -88.1(9)
C12 N2 C4 C5 155.5(8)
Ni1 N2 C4 C5 30.9(10)
C7 C6 N3 C13 76.3(9)
C7 C6 N3 C5 -165.4(8)
C7 C6 N3 Ni1 -52.6(9)
C27 N6 C17 C18 71.7(8)
C26 N6 C17 C18 -170.1(7)
Ni2 N6 C17 C18 -55.6(8)
N6 C17 C18 C19 70.0(10)
C28 N7 C19 C18 -69.3(9)
C20 N7 C19 C18 175.4(7)
Ni2 N7 C19 C18 60.2(9)
C17 C18 C19 N7 -73.5(10)
C19 N7 C20 C21 -87.4(9)
C28 N7 C20 C21 155.8(8)
Ni2 N7 C20 C21 31.3(9)
N7 C20 C21 N8 -55.6(10)
C22 N8 C21 C20 171.9(7)
C29 N8 C21 C20 -70.8(8)
Ni2 N8 C21 C20 48.3(7)
C29 N8 C22 C23 73.1(8)
C21 N8 C22 C23 -169.1(7)
Ni2 N8 C22 C23 -53.4(8)
N8 C22 C23 C24 67.0(10)
C30 N9 C24 C23 -67.8(9)
C25 N9 C24 C23 175.8(7)
Ni2 N9 C24 C23 62.0(8)
C22 C23 C24 N9 -73.8(10)
C24 N9 C25 C26 -86.6(8)
C30 N9 C25 C26 155.2(7)
Ni2 N9 C25 C26 31.7(8)
C27 N6 C26 C25 -73.4(8)
C17 N6 C26 C25 168.9(7)
Ni2 N6 C26 C25 48.3(7)
N9 C25 C26 N6 -56.0(9)
N2 C4 C5 N3 -54.9(12)
C13 N3 C5 C4 -74.7(10)
C6 N3 C5 C4 168.6(8)
Ni1 N3 C5 C4 45.6(9)
N4 C9 C10 N1 54.0(10)
C11 N1 C10 C9 -155.9(8)
C1 N1 C10 C9 88.3(8)
Ni1 N1 C10 C9 -29.6(9)
N3 C6 C7 C8 73.0(10)
N4 C8 C7 C6 -73.3(9)
